data_2005691
loop_
_publ_author_name
'Zhu, Y.'
'Jia, Z.-J.'
'Shi, J.-G.'
'Wang, H.-Q.'

_publ_section_title
;
 A Pyridine-2,6(1<i>H</i>,3<i>H</i>)-dione Alkaloid
;
_journal_issue 11
_journal_name_full 'Acta Crystallographica Section C'
_journal_page_first 2791
_journal_page_last 2793
_journal_paper_doi 10.1107/S010827019600131X
_journal_volume 52
_journal_year 1996
_chemical_formula_iupac 'C10 H13 N O5'
_chemical_formula_sum 'C10 H13 N O5'
_chemical_formula_weight 227.22
_space_group_IT_number 14
_symmetry_cell_setting monoclinic
_symmetry_space_group_name_Hall '-P 2ybc'
_symmetry_space_group_name_H-M 'P 1 21/c 1'
_atom_type_scat_source IntTabIV
_cell_angle_alpha 90.
_cell_angle_beta 113.82(1)
_cell_angle_gamma 90.
_cell_formula_units_Z 4
_cell_length_a 8.5879(7)
_cell_length_b 17.4610(8)
_cell_length_c 7.893(1)
_cell_measurement_reflns_used 25
_cell_measurement_temperature 293
_cell_measurement_theta_max 39
_cell_measurement_theta_min 20
_cell_volume 1082.76(19)
_diffrn_measurement_device 'Enraf-Nonius CAD-4'
_diffrn_measurement_method \w/2\q
_diffrn_radiation_type CuK\a
_diffrn_radiation_wavelength 1.54184
_diffrn_reflns_av_R_equivalents 0.040
_diffrn_reflns_limit_h_max 9
_diffrn_reflns_limit_h_min 0
_diffrn_reflns_limit_k_max 19
_diffrn_reflns_limit_k_min 0
_diffrn_reflns_limit_l_max 9
_diffrn_reflns_limit_l_min -9
_diffrn_reflns_number 1886
_diffrn_reflns_theta_max 62
_diffrn_standards_decay_% insignificant
_diffrn_standards_interval_time 60
_diffrn_standards_number 3
_exptl_absorpt_coefficient_mu 0.961
_exptl_absorpt_correction_T_max 0.994
_exptl_absorpt_correction_T_min 0.842
_exptl_absorpt_correction_type 'empirical via \y scans (North, Phillips & Mathews, 1968)'
_exptl_crystal_colour colorless
_exptl_crystal_density_diffrn 1.394
_exptl_crystal_density_method 'not measured'
_exptl_crystal_description prismatic
_exptl_crystal_size_max 0.25
_exptl_crystal_size_mid 0.18
_exptl_crystal_size_min 0.08
_refine_diff_density_max 0.25
_refine_diff_density_min -0.24
_refine_ls_extinction_method none
_refine_ls_goodness_of_fit_obs 0.801
_refine_ls_number_parameters 145
_refine_ls_number_reflns 1690
_refine_ls_R_factor_obs 0.054
_refine_ls_shift/esd_max 0.16
_refine_ls_structure_factor_coef F
_refine_ls_weighting_scheme unit
_refine_ls_wR_factor_obs 0.055
_reflns_number_observed 1514
_reflns_number_total 1638
_reflns_observed_criterion I>3\s(I)
_cod_data_source_file ta1075.cif
_cod_data_source_block ta1075a
_cod_depositor_comments
;

  Adding the _atom_site_type_symbol data item to prevent confusion
  between hydrogen and holmium.

  Andrius Merkys
  2013-10-16
;
_cod_original_cell_volume 1082.8(3)
_cod_original_sg_symbol_H-M 'P 21/c'
_cod_database_code 2005691

loop_
_symmetry_equiv_pos_as_xyz
x,y,z
x,1/2-y,1/2+z
-x,-y,-z
-x,1/2+y,1/2-z

loop_
_atom_site_type_symbol
_atom_site_label
_atom_site_fract_x
_atom_site_fract_y
_atom_site_fract_z
_atom_site_B_iso_or_equiv
O O(1) .8422(2) .2663(1) .9489(3) 3.78(5)
O O(2) .6251(2) .1862(1) .6082(2) 3.18(4)
O O(3) .6757(2) .0228(1) .6788(3) 3.45(5)
O O(4) 1.2283(2) .1216(1) .8429(3) 5.08(6)
O O(5) .8699(2) .1052(1) 1.1448(3) 4.25(5)
N N(1) 1.0340(3) .1964(1) .8893(3) 2.89(5)
C C(2) .8750(3) .2082(2) .8846(3) 2.67(6)
C C(3) .7317(3) .1506(2) .7807(3) 2.38(5)
C C(4) .7992(3) .0762(2) .7416(4) 2.63(6)
C C(5) .9594(3) .0673(2) .7605(4) 3.10(6)
C C(6) 1.0827(3) .1281(2) .8306(4) 3.19(6)
C C(7) .6196(3) .1391(2) .8859(4) 2.66(6)
C C(8) .7152(3) .1093(2) 1.0794(4) 3.07(6)
C C(9) .6152(4) .0865(2) 1.1862(4) 4.98(8)
C C(10) 1.1618(4) .2571(2) .9660(5) 4.42(8)
C C(11) .7226(4) -.0516(2) .6326(5) 4.09(8)
H HO(2) .678(5) .197(2) .532(5) 4.0
H H(5) .996(5) .025(2) .712(5) 4.0
H H(7') .533(5) .103(2) .820(5) 4.0
H H(7) .564(5) .187(2) .889(5) 4.0
H H(9) .675(5) .083(2) 1.317(5) 4.0
H H(9') .528(5) .118(2) 1.177(5) 4.0
H H(9") .563(5) .041(2) 1.153(5) 4.0
H H(10) 1.246(5) .251(2) .911(5) 4.0
H H(10') 1.103(5) .302(2) .943(5) 4.0
H H(10") 1.207(5) .258(2) 1.104(5) 4.0
H H(11') .762(5) -.049(2) .518(5) 4.0
H H(11") .801(5) -.077(2) .755(5) 4.0
H H(11) .612(5) -.084(2) .596(5) 4.0

loop_
_geom_angle_atom_site_label_1
_geom_angle_atom_site_label_2
_geom_angle_atom_site_label_3
_geom_angle
_geom_angle_publ_flag
C(4) O(3) C(11) 117.1(2) yes
C(2) N(1) C(6) 123.2(2) yes
C(2) N(1) C(10) 118.3(2) yes
C(6) N(1) C(10) 118.5(2) yes
O(1) C(2) N(1) 120.8(2) yes
O(1) C(2) C(3) 119.7(2) yes
N(1) C(2) C(3) 119.3(2) yes
O(2) C(3) C(2) 106.6(3) yes
O(2) C(3) C(4) 109.3(3) yes
O(2) C(3) C(7) 105.8(2) yes
C(2) C(3) C(4) 112.5(3) yes
C(2) C(3) C(7) 110.0(2) yes
C(4) C(3) C(7) 112.4(2) yes
O(3) C(4) C(3) 111.2(2) yes
O(3) C(4) C(5) 125.8(3) yes
C(3) C(4) C(5) 122.9(2) yes
C(4) C(5) C(6) 121.5(3) yes
O(4) C(6) N(1) 119.0(3) yes
O(4) C(6) C(5) 122.2(3) yes
N(1) C(6) C(5) 118.9(3) yes
C(3) C(7) C(8) 113.2(3) yes
O(5) C(8) C(7) 120.4(3) yes
O(5) C(8) C(9) 121.8(3) yes
C(7) C(8) C(9) 117.8(2) yes
H(7') C(7) H(7) 108(3) no
H(9) C(9) H(9') 102(4) no
H(9) C(9) H(9") 104(3) no
H(9') C(9) H(9") 103(4) no
H(10) C(10) H(10') 117(4) no
H(10) C(10) H(10") 117(3) no
H(10') C(10) H(10") 99(4) no
H(11') C(11) H(11") 120(3) no
H(11') C(11) H(11) 111(3) no
H(11") C(11) H(11) 102(3) no

loop_
_geom_bond_atom_site_label_1
_geom_bond_atom_site_label_2
_geom_bond_distance
_geom_bond_publ_flag
O(1) C(2) 1.217(4) yes
O(2) C(3) 1.441(3) yes
O(3) C(4) 1.348(4) yes
O(3) C(11) 1.449(4) yes
O(4) C(6) 1.220(4) yes
O(5) C(8) 1.218(3) yes
N(1) C(2) 1.366(4) yes
N(1) C(6) 1.403(4) yes
N(1) C(10) 1.470(3) yes
C(2) C(3) 1.544(3) yes
C(3) C(4) 1.504(4) yes
C(3) C(7) 1.517(4) yes
C(4) C(5) 1.332(5) yes
C(5) C(6) 1.442(4) yes
C(7) C(8) 1.505(4) yes
C(8) C(9) 1.480(5) yes
O(2) HO(2) .90(5) no
C(5) H(5) .94(4) no
C(7) H(7') .95(4) no
C(7) H(7) .98(4) no
C(9) H(9) .95(4) no
C(9) H(9') .91(4) no
C(9) H(9") .89(4) no
C(10) H(10) .99(5) no
C(10) H(10') .90(4) no
C(10) H(10") 1.00(4) no
C(11) H(11') 1.09(5) no
C(11) H(11") 1.03(4) no
C(11) H(11) 1.05(5) no

loop_
_geom_torsion_atom_site_label_1
_geom_torsion_atom_site_label_2
_geom_torsion_atom_site_label_3
_geom_torsion_atom_site_label_4
_geom_torsion
_geom_torsion_publ_flag
C(6) N(1) C(2) C(3) -10.7(4) yes
C(2) N(1) C(6) C(5) 0.4(4) yes
N(1) C(2) C(3) C(4) 16.0(3) yes
C(2) C(3) C(4) C(5) -12.8(4) yes
C(3) C(4) C(5) C(6) 3.6(4) yes
C(4) C(5) C(6) N(1) 3.5(4) yes
